data_7130642
loop_
_publ_author_name
'Ramler, Jacqueline'
'Stoy, Andreas'
'Preitschopf, Tobias'
'Kettner, Janosch'
'Fischer, Ingo'
'Roling, Bernhard'
'Fantuzzi, Felipe'
'Lichtenberg, Crispin'

_publ_section_title
;
 Dihalo bismuth cations: unusual coordination properties and inverse
 solvent effects in Lewis acidity.
;
_journal_issue 70
_journal_name_full 'Chemical communications (Cambridge, England)'
_journal_page_first 9826
_journal_page_last 9829
_journal_paper_doi 10.1039/d2cc04017d
_journal_volume 58
_journal_year 2022
_chemical_formula_moiety 'C57 H37 B Bi Cl2 F24 N5'
_chemical_formula_sum 'C57 H37 B Bi Cl2 F24 N5'
_chemical_formula_weight 1538.60
_space_group_crystal_system monoclinic
_space_group_IT_number 14
_space_group_name_Hall '-P 2yn'
_space_group_name_H-M_alt 'P 1 21/n 1'
_atom_sites_solution_hydrogens geom
_atom_sites_solution_primary dual
_atom_sites_solution_secondary difmap
_audit_creation_method SHELXL-2014/7
_audit_update_record
;
2022-07-15 deposited with the CCDC.	2022-08-10 downloaded from the CCDC.
;
_cell_angle_alpha 90
_cell_angle_beta 92.730(4)
_cell_angle_gamma 90
_cell_formula_units_Z 4
_cell_length_a 12.1154(11)
_cell_length_b 34.301(3)
_cell_length_c 14.2847(14)
_cell_measurement_reflns_used 6272
_cell_measurement_temperature 100(2)
_cell_measurement_theta_max 25.43
_cell_measurement_theta_min 2.23
_cell_volume 5929.6(9)
_computing_cell_refinement 'Saint+ ver. V8.37A (Bruker AXS)'
_computing_data_collection 'APEX2 ver. 2014.9 (Bruker AXS)'
_computing_data_reduction 'Saint+ ver. V8.37A (Bruker AXS)'
_computing_molecular_graphics 'ShelXLe (Huebschle et all, 2011)'
_computing_publication_material 'SHELXL-2014/7 (Sheldrick, 2014)'
_computing_structure_refinement 'SHELXL-2014/7 (Sheldrick, 2014)'
_computing_structure_solution 'SHELXT (Sheldrick, 2014)'
_diffrn_ambient_temperature 100(2)
_diffrn_detector 'CMOS area detector (Photon II)'
_diffrn_detector_area_resol_mean 7.5
_diffrn_measured_fraction_theta_full 0.998
_diffrn_measured_fraction_theta_max 0.995
_diffrn_measurement_device_type 'Bruker D8 Quest'
_diffrn_measurement_method '\f and \w scans'
_diffrn_radiation_monochromator 'multi-layer mirror'
_diffrn_radiation_type MoK\a
_diffrn_radiation_wavelength 0.71073
_diffrn_reflns_av_R_equivalents 0.1638
_diffrn_reflns_av_unetI/netI 0.1525
_diffrn_reflns_Laue_measured_fraction_full 0.998
_diffrn_reflns_Laue_measured_fraction_max 0.995
_diffrn_reflns_limit_h_max 14
_diffrn_reflns_limit_h_min -14
_diffrn_reflns_limit_k_max 42
_diffrn_reflns_limit_k_min -42
_diffrn_reflns_limit_l_max 17
_diffrn_reflns_limit_l_min -16
_diffrn_reflns_number 51721
_diffrn_reflns_point_group_measured_fraction_full 0.998
_diffrn_reflns_point_group_measured_fraction_max 0.995
_diffrn_reflns_theta_full 26.000
_diffrn_reflns_theta_max 26.071
_diffrn_reflns_theta_min 2.235
_diffrn_source 'microfocus sealed tube (Incoatec ImS)'
_exptl_absorpt_coefficient_mu 3.182
_exptl_absorpt_correction_T_max 0.3361
_exptl_absorpt_correction_T_min 0.2641
_exptl_absorpt_correction_type multi-scan
_exptl_absorpt_process_details 'SadAbs 2016/2 (Bruker AXS)'
_exptl_crystal_colour colourless
_exptl_crystal_density_diffrn 1.723
_exptl_crystal_description plate
_exptl_crystal_F_000 3008
_exptl_crystal_size_max 0.12
_exptl_crystal_size_mid 0.098
_exptl_crystal_size_min 0.065
_refine_diff_density_max 1.206
_refine_diff_density_min -1.380
_refine_diff_density_rms 0.180
_refine_ls_extinction_method none
_refine_ls_goodness_of_fit_ref 1.015
_refine_ls_hydrogen_treatment constr
_refine_ls_matrix_type full
_refine_ls_number_parameters 811
_refine_ls_number_reflns 11673
_refine_ls_number_restraints 36
_refine_ls_restrained_S_all 1.027
_refine_ls_R_factor_all 0.1338
_refine_ls_R_factor_gt 0.0594
_refine_ls_shift/su_max 0.001
_refine_ls_shift/su_mean 0.000
_refine_ls_structure_factor_coef Fsqd
_refine_ls_weighting_details 'w=1/[\s^2^(Fo^2^)+(0.0313P)^2^] where P=(Fo^2^+2Fc^2^)/3'
_refine_ls_weighting_scheme calc
_refine_ls_wR_factor_gt 0.0938
_refine_ls_wR_factor_ref 0.1167
_reflns_Friedel_coverage 0.000
_reflns_number_gt 6886
_reflns_number_total 11673
_reflns_threshold_expression 'I > 2\s(I)'
_cod_data_source_file d2cc04017d2.cif
_cod_data_source_block 1-Cl
_cod_original_cell_volume 5929.6(10)
_cod_original_sg_symbol_H-M 'P 21/n'
_cod_database_code 7130642
_shelx_shelxl_version_number 2014/7
_shelx_space_group_comment
;
The symmetry employed for this shelxl refinement is uniquely defined
by the following loop, which should always be used as a source of
symmetry information in preference to the above space-group names.
They are only intended as comments.
;
_shelx_estimated_absorpt_t_min 0.701
_shelx_estimated_absorpt_t_max 0.820

loop_
_space_group_symop_operation_xyz
'x, y, z'
'-x+1/2, y+1/2, -z+1/2'
'-x, -y, -z'
'x-1/2, -y-1/2, z-1/2'

loop_
_atom_site_label
_atom_site_type_symbol
_atom_site_fract_x
_atom_site_fract_y
_atom_site_fract_z
_atom_site_U_iso_or_equiv
_atom_site_adp_type
_atom_site_occupancy
_atom_site_site_symmetry_order
_atom_site_calc_flag
_atom_site_refinement_flags_posn
_atom_site_refinement_flags_adp
_atom_site_refinement_flags_occupancy
_atom_site_disorder_assembly
_atom_site_disorder_group
Bi1 Bi 0.44505(3) 0.13209(2) 0.38020(2) 0.01794(9) Uani 1 1 d . . . . .
F1 F 0.8083(4) 0.37184(16) 0.3992(3) 0.0413(14) Uani 1 1 d . . . . .
N1 N 0.3373(6) 0.06871(19) 0.3669(5) 0.0224(17) Uani 1 1 d . . . . .
C1 C 0.4618(6) 0.3821(2) 0.4078(5) 0.0153(18) Uani 1 1 d . . . . .
Cl1 Cl 0.58197(18) 0.10158(7) 0.51227(16) 0.0317(5) Uani 1 1 d . . . . .
B1 B 0.3719(8) 0.3919(3) 0.3204(7) 0.018(2) Uani 1 1 d . . . . .
Cl2 Cl 0.30233(17) 0.16643(6) 0.26315(14) 0.0235(5) Uani 1 1 d . . . . .
F2 F 0.8180(4) 0.33608(15) 0.5211(3) 0.0356(13) Uani 1 1 d . . . . .
N2 N 0.2907(5) 0.1367(2) 0.5007(4) 0.0216(16) Uani 1 1 d . . . . .
C2 C 0.5693(6) 0.3699(2) 0.3954(5) 0.0187(17) Uani 1 1 d . . . . .
H2 H 0.5955 0.3702 0.3338 0.022 Uiso 1 1 calc R U . . .
N4 N 0.6054(6) 0.1740(2) 0.3152(5) 0.0248(17) Uani 1 1 d . . . . .
F4 F 0.5261(4) 0.35386(17) 0.7347(3) 0.0475(16) Uani 1 1 d . . . . .
C4 C 0.6072(7) 0.3582(2) 0.5591(5) 0.022(2) Uani 1 1 d . . . . .
H4 H 0.6558 0.3502 0.6097 0.026 Uiso 1 1 calc R U . . .
C3 C 0.6404(6) 0.3574(2) 0.4681(5) 0.0146(18) Uani 1 1 d . . . . .
F3 F 0.7525(4) 0.31323(16) 0.3910(4) 0.0513(17) Uani 1 1 d . . . . .
N3 N 0.4582(5) 0.19863(19) 0.4687(4) 0.0202(16) Uani 1 1 d . . . . .
N5 N 0.5220(6) 0.09715(18) 0.2401(5) 0.0223(17) Uani 1 1 d . . . . .
F5 F 0.3598(4) 0.35934(15) 0.6799(3) 0.0366(14) Uani 1 1 d . . . . .
C5 C 0.5003(6) 0.3711(2) 0.5752(5) 0.0163(17) Uani 1 1 d . . . . .
C6 C 0.4307(7) 0.3823(2) 0.5018(6) 0.021(2) Uani 1 1 d . . . . .
H6 H 0.3582 0.3907 0.5148 0.025 Uiso 1 1 calc R U . . .
F6 F 0.4583(5) 0.41031(15) 0.7027(3) 0.0410(14) Uani 1 1 d . . . . .
C7 C 0.7525(7) 0.3449(3) 0.4455(6) 0.024(2) Uani 1 1 d . . . . .
F7 F 0.3384(5) 0.28604(15) 0.0622(3) 0.0504(17) Uani 1 1 d . . . . .
F8 F 0.4164(4) 0.24553(15) 0.1563(4) 0.0411(14) Uani 1 1 d . . . . .
C8 C 0.4627(7) 0.3737(3) 0.6725(6) 0.030(2) Uani 1 1 d . . . . .
F9 F 0.2464(4) 0.23720(15) 0.1120(4) 0.0422(15) Uani 1 1 d . . . . .
C9 C 0.3068(6) 0.3507(2) 0.3000(5) 0.0155(18) Uani 1 1 d . . . . .
C10 C 0.3396(7) 0.3241(2) 0.2343(6) 0.0200(19) Uani 1 1 d . . . . .
H10 H 0.4013 0.3303 0.1984 0.024 Uiso 1 1 calc R U . . .
F10 F 0.1047(6) 0.25567(17) 0.4497(5) 0.081(2) Uani 1 1 d . . . . .
C11 C 0.2869(7) 0.2889(2) 0.2184(5) 0.0189(19) Uani 1 1 d . . . . .
F11 F -0.0135(5) 0.2841(2) 0.3598(4) 0.086(3) Uani 1 1 d . . . . .
C12 C 0.2039(7) 0.2764(2) 0.2741(6) 0.026(2) Uani 1 1 d . . . . .
H12 H 0.1697 0.2517 0.2647 0.031 Uiso 1 1 calc R U . . .
F12 F 0.0611(5) 0.31373(17) 0.4737(4) 0.0557(17) Uani 1 1 d . . . . .
C13 C 0.1726(7) 0.3014(2) 0.3447(6) 0.0192(19) Uani 1 1 d . . . . .
F13 F -0.0387(5) 0.43108(18) 0.2531(5) 0.0744(19) Uani 1 1 d . U . . .
C14 C 0.2215(6) 0.3382(2) 0.3564(5) 0.0146(18) Uani 1 1 d . . . . .
H14 H 0.1965 0.3552 0.4036 0.018 Uiso 1 1 calc R U . . .
F14 F -0.0736(5) 0.4651(2) 0.3691(4) 0.0669(17) Uani 1 1 d . U . . .
C17 C 0.2896(6) 0.4272(2) 0.3471(5) 0.0149(18) Uani 1 1 d . . . . .
F17 F 0.2477(5) 0.55718(15) 0.4692(5) 0.066(2) Uani 1 1 d . . . . .
C16 C 0.0823(8) 0.2891(3) 0.4064(7) 0.032(2) Uani 1 1 d . . . . .
F16 F 0.3397(6) 0.51711(17) 0.5553(4) 0.066(2) Uani 1 1 d . . . . .
C15 C 0.3205(8) 0.2644(3) 0.1380(7) 0.030(2) Uani 1 1 d . . . . .
F15 F -0.0335(4) 0.49246(17) 0.2464(4) 0.0597(17) Uani 1 1 d . U . . .
C18 C 0.1779(6) 0.4294(2) 0.3145(5) 0.0178(19) Uani 1 1 d . . . . .
H18 H 0.1468 0.4081 0.2799 0.021 Uiso 1 1 calc R U . . .
F18 F 0.4078(4) 0.53826(15) 0.4335(4) 0.0502(17) Uani 1 1 d . . . . .
C19 C 0.1115(6) 0.4615(2) 0.3312(5) 0.0177(19) Uani 1 1 d . . . . .
F19 F 0.7357(4) 0.46773(15) 0.2512(4) 0.0433(15) Uani 1 1 d . . . . .
C20 C 0.1538(7) 0.4939(2) 0.3802(6) 0.021(2) Uani 1 1 d . . . . .
H20 H 0.1089 0.5160 0.3907 0.025 Uiso 1 1 calc R U . . .
F20 F 0.7255(5) 0.48601(18) 0.1085(4) 0.0587(19) Uani 1 1 d . . . . .
C21 C 0.2634(7) 0.4928(2) 0.4128(6) 0.0189(19) Uani 1 1 d . . . . .
F21 F 0.6281(4) 0.51394(15) 0.2113(4) 0.0503(17) Uani 1 1 d . . . . .
C22 C 0.3285(7) 0.4599(2) 0.3975(5) 0.0181(19) Uani 1 1 d . . . . .
H22 H 0.4026 0.4597 0.4224 0.022 Uiso 1 1 calc R U . . .
F22 F 0.4934(5) 0.40892(19) -0.0986(3) 0.0590(19) Uani 1 1 d . . . . .
C23 C 0.3121(7) 0.5263(3) 0.4665(7) 0.029(2) Uani 1 1 d . . . . .
F23 F 0.3856(5) 0.36625(17) -0.0429(3) 0.0568(17) Uani 1 1 d . . . . .
C24 C -0.0056(7) 0.4624(3) 0.2988(8) 0.0415(17) Uani 1 1 d . U . . .
F24 F 0.3279(5) 0.42398(18) -0.0704(4) 0.0565(17) Uani 1 1 d . . . . .
C26 C 0.5226(6) 0.4347(2) 0.2399(5) 0.0185(19) Uani 1 1 d . . . . .
H26 H 0.5487 0.4418 0.3013 0.022 Uiso 1 1 calc R U . . .
C25 C 0.4342(6) 0.4086(2) 0.2294(5) 0.0150(18) Uani 1 1 d . . . . .
C28 C 0.5405(7) 0.4410(2) 0.0737(5) 0.019(2) Uani 1 1 d . . . . .
H28 H 0.5773 0.4516 0.0222 0.023 Uiso 1 1 calc R U . . .
C27 C 0.5737(7) 0.4506(2) 0.1641(6) 0.021(2) Uani 1 1 d . . . . .
C29 C 0.4530(6) 0.4158(2) 0.0592(5) 0.0156(18) Uani 1 1 d . . . . .
C30 C 0.4003(6) 0.4006(2) 0.1359(5) 0.0160(18) Uani 1 1 d . . . . .
H30 H 0.3382 0.3841 0.1243 0.019 Uiso 1 1 calc R U . . .
C31 C 0.6655(7) 0.4795(3) 0.1826(6) 0.029(2) Uani 1 1 d . . . . .
C32 C 0.4158(8) 0.4036(3) -0.0369(6) 0.027(2) Uani 1 1 d . . . . .
C33 C 0.3771(7) 0.0353(2) 0.4034(6) 0.025(2) Uani 1 1 d . . . . .
H33 H 0.4487 0.0355 0.4336 0.030 Uiso 1 1 calc R U . . .
C34 C 0.3196(8) 0.0008(2) 0.3996(6) 0.030(2) Uani 1 1 d . . . . .
H34 H 0.3500 -0.0222 0.4278 0.036 Uiso 1 1 calc R U . . .
C35 C 0.2171(8) 0.0001(3) 0.3540(6) 0.029(2) Uani 1 1 d . . . . .
H35 H 0.1761 -0.0234 0.3492 0.035 Uiso 1 1 calc R U . . .
C36 C 0.1746(7) 0.0338(3) 0.3158(6) 0.029(2) Uani 1 1 d . . . . .
H36 H 0.1038 0.0338 0.2842 0.035 Uiso 1 1 calc R U . . .
C37 C 0.2366(7) 0.0681(2) 0.3237(6) 0.023(2) Uani 1 1 d . . . . .
H37 H 0.2066 0.0915 0.2978 0.028 Uiso 1 1 calc R U . . .
C38 C 0.3069(7) 0.1210(2) 0.5854(6) 0.025(2) Uani 1 1 d . . . . .
H38 H 0.3636 0.1021 0.5945 0.030 Uiso 1 1 calc R U . . .
C39 C 0.2454(7) 0.1311(3) 0.6609(5) 0.028(2) Uani 1 1 d . . . . .
H39 H 0.2603 0.1196 0.7207 0.033 Uiso 1 1 calc R U . . .
C40 C 0.1628(7) 0.1578(2) 0.6475(6) 0.029(2) Uani 1 1 d . . . . .
H40 H 0.1201 0.1657 0.6982 0.035 Uiso 1 1 calc R U . . .
C41 C 0.1421(7) 0.1731(2) 0.5594(6) 0.028(2) Uani 1 1 d . . . . .
H41 H 0.0827 0.1908 0.5480 0.033 Uiso 1 1 calc R U . . .
C42 C 0.2082(7) 0.1625(2) 0.4879(6) 0.028(2) Uani 1 1 d . . . . .
H42 H 0.1950 0.1738 0.4277 0.033 Uiso 1 1 calc R U . . .
C43 C 0.4798(6) 0.1992(2) 0.5617(5) 0.0195(19) Uani 1 1 d . . . . .
H43 H 0.5002 0.1756 0.5928 0.023 Uiso 1 1 calc R U . . .
C44 C 0.4734(7) 0.2330(3) 0.6134(6) 0.029(2) Uani 1 1 d . . . . .
H44 H 0.4883 0.2327 0.6793 0.035 Uiso 1 1 calc R U . . .
C45 C 0.4449(7) 0.2673(2) 0.5676(6) 0.030(2) Uani 1 1 d . . . . .
H45 H 0.4377 0.2909 0.6019 0.036 Uiso 1 1 calc R U . . .
C46 C 0.4271(7) 0.2670(2) 0.4718(7) 0.030(2) Uani 1 1 d . . . . .
H46 H 0.4101 0.2904 0.4385 0.036 Uiso 1 1 calc R U . . .
C47 C 0.4346(7) 0.2320(2) 0.4251(6) 0.023(2) Uani 1 1 d . . . . .
H47 H 0.4224 0.2318 0.3589 0.028 Uiso 1 1 calc R U . . .
C48 C 0.6892(7) 0.1858(2) 0.3716(6) 0.028(2) Uani 1 1 d . . . . .
H48 H 0.6993 0.1741 0.4316 0.033 Uiso 1 1 calc R U . . .
C49 C 0.7619(7) 0.2143(3) 0.3468(6) 0.038(3) Uani 1 1 d . . . . .
H49 H 0.8206 0.2222 0.3890 0.045 Uiso 1 1 calc R U . . .
C50 C 0.7480(7) 0.2309(3) 0.2602(6) 0.033(2) Uani 1 1 d . . . . .
H50 H 0.7966 0.2510 0.2424 0.040 Uiso 1 1 calc R U . . .
C51 C 0.6649(8) 0.2189(3) 0.1989(6) 0.034(2) Uani 1 1 d . . . . .
H51 H 0.6559 0.2298 0.1379 0.041 Uiso 1 1 calc R U . . .
C52 C 0.5939(7) 0.1901(2) 0.2290(6) 0.024(2) Uani 1 1 d . . . . .
H52 H 0.5353 0.1816 0.1875 0.029 Uiso 1 1 calc R U . . .
C53 C 0.4709(7) 0.0991(2) 0.1550(6) 0.024(2) Uani 1 1 d . . . . .
H53 H 0.3984 0.1096 0.1493 0.028 Uiso 1 1 calc R U . . .
C54 C 0.5195(7) 0.0863(2) 0.0753(6) 0.025(2) Uani 1 1 d . . . . .
H54 H 0.4807 0.0880 0.0161 0.030 Uiso 1 1 calc R U . . .
C55 C 0.6250(7) 0.0710(2) 0.0821(6) 0.024(2) Uani 1 1 d . . . . .
H55 H 0.6605 0.0624 0.0279 0.029 Uiso 1 1 calc R U . . .
C56 C 0.6773(7) 0.0686(2) 0.1696(6) 0.027(2) Uani 1 1 d . . . . .
H56 H 0.7499 0.0582 0.1769 0.032 Uiso 1 1 calc R U . . .
C57 C 0.6234(7) 0.0814(2) 0.2461(6) 0.022(2) Uani 1 1 d . . . . .
H57 H 0.6596 0.0790 0.3062 0.027 Uiso 1 1 calc R U . . .

loop_
_atom_site_aniso_label
_atom_site_aniso_U_11
_atom_site_aniso_U_22
_atom_site_aniso_U_33
_atom_site_aniso_U_23
_atom_site_aniso_U_13
_atom_site_aniso_U_12
Bi1 0.02007(16) 0.01677(15) 0.01699(15) 0.00034(18) 0.00105(11) 0.00110(18)
F1 0.030(3) 0.055(4) 0.040(3) 0.020(3) 0.012(2) 0.012(3)
N1 0.026(4) 0.020(4) 0.021(4) -0.001(3) 0.005(3) 0.002(3)
C1 0.017(5) 0.014(4) 0.014(4) -0.004(3) 0.001(3) 0.001(3)
Cl1 0.0296(13) 0.0331(13) 0.0320(13) 0.0080(11) -0.0018(10) 0.0047(11)
B1 0.019(5) 0.017(5) 0.020(5) -0.002(4) 0.000(4) 0.006(4)
Cl2 0.0255(12) 0.0255(12) 0.0192(11) 0.0021(9) -0.0018(9) 0.0011(9)
F2 0.023(3) 0.057(4) 0.027(3) 0.010(3) 0.001(2) 0.011(3)
N2 0.021(4) 0.023(4) 0.021(4) 0.003(3) 0.000(3) -0.002(3)
C2 0.019(4) 0.019(4) 0.018(4) -0.003(4) 0.001(3) 0.002(4)
N4 0.027(4) 0.030(4) 0.018(4) 0.004(3) 0.000(3) 0.000(3)
F4 0.045(3) 0.085(5) 0.013(3) 0.009(3) 0.005(3) 0.027(3)
C4 0.031(5) 0.021(5) 0.011(4) 0.001(4) -0.004(4) 0.001(4)
C3 0.018(4) 0.008(4) 0.018(4) -0.001(3) 0.005(4) 0.002(3)
F3 0.030(3) 0.052(4) 0.071(4) -0.037(3) -0.001(3) 0.008(3)
N3 0.023(4) 0.021(4) 0.016(4) 0.004(3) 0.001(3) -0.003(3)
N5 0.032(5) 0.013(4) 0.023(4) -0.002(3) 0.002(3) 0.000(3)
F5 0.034(3) 0.052(4) 0.026(3) 0.004(3) 0.012(2) -0.008(3)
C5 0.015(4) 0.017(4) 0.017(4) -0.008(4) 0.005(3) 0.000(4)
C6 0.018(5) 0.018(4) 0.027(5) -0.002(4) 0.002(4) 0.000(4)
F6 0.058(4) 0.039(3) 0.026(3) -0.012(3) 0.008(3) -0.008(3)
C7 0.023(5) 0.029(5) 0.019(5) 0.005(4) -0.005(4) -0.006(4)
F7 0.105(5) 0.028(3) 0.019(3) -0.004(3) 0.011(3) 0.003(3)
F8 0.039(3) 0.042(3) 0.042(4) -0.010(3) 0.005(3) 0.012(3)
C8 0.030(5) 0.035(6) 0.024(5) -0.003(5) -0.002(4) -0.002(5)
F9 0.050(4) 0.031(3) 0.044(4) -0.021(3) -0.009(3) -0.006(3)
C9 0.015(4) 0.019(4) 0.012(4) 0.004(4) -0.004(3) 0.001(4)
C10 0.017(5) 0.018(4) 0.026(5) 0.005(4) 0.004(4) -0.004(4)
F10 0.089(5) 0.039(4) 0.120(6) 0.041(4) 0.064(5) 0.012(4)
C11 0.029(5) 0.020(5) 0.007(4) 0.003(4) -0.006(4) 0.004(4)
F11 0.035(4) 0.180(8) 0.043(4) -0.012(4) 0.007(3) -0.045(5)
C12 0.025(5) 0.015(5) 0.034(5) 0.003(4) -0.021(4) -0.003(4)
F12 0.060(4) 0.055(4) 0.056(4) -0.011(3) 0.036(3) -0.025(3)
C13 0.017(5) 0.018(4) 0.023(5) 0.004(4) -0.002(4) -0.003(4)
F13 0.032(3) 0.069(4) 0.119(5) -0.033(3) -0.035(3) 0.011(3)
C14 0.011(4) 0.018(4) 0.015(4) -0.001(4) 0.000(3) 0.001(3)
F14 0.026(3) 0.116(5) 0.059(4) 0.011(3) 0.000(3) 0.001(3)
C17 0.014(4) 0.019(4) 0.013(4) 0.006(4) 0.004(3) -0.004(3)
F17 0.036(4) 0.028(3) 0.131(6) -0.041(4) -0.025(4) 0.008(3)
C16 0.033(6) 0.022(5) 0.042(6) -0.005(5) 0.010(5) -0.009(4)
F16 0.108(6) 0.053(4) 0.034(4) -0.013(3) -0.013(4) -0.026(4)
C15 0.032(6) 0.021(5) 0.038(6) 0.001(5) 0.004(5) 0.003(4)
F15 0.028(3) 0.068(4) 0.082(4) 0.034(3) -0.012(3) 0.003(3)
C18 0.018(5) 0.020(5) 0.016(5) 0.001(4) 0.007(4) -0.002(4)
F18 0.041(4) 0.043(3) 0.068(4) -0.028(3) 0.021(3) -0.027(3)
C19 0.016(4) 0.024(5) 0.013(4) 0.006(4) 0.001(3) 0.004(4)
F19 0.029(3) 0.055(4) 0.045(4) 0.017(3) -0.012(3) -0.015(3)
C20 0.022(5) 0.018(5) 0.021(5) 0.000(4) 0.000(4) 0.004(4)
F20 0.057(4) 0.086(5) 0.034(3) -0.013(3) 0.016(3) -0.053(4)
C21 0.021(5) 0.012(4) 0.023(5) -0.001(4) 0.001(4) -0.002(4)
F21 0.038(4) 0.025(3) 0.087(5) -0.009(3) -0.001(3) -0.010(3)
C22 0.018(5) 0.020(4) 0.017(4) 0.004(4) 0.006(4) 0.000(4)
F22 0.052(4) 0.112(5) 0.014(3) -0.018(3) 0.013(3) -0.045(4)
C23 0.027(5) 0.023(5) 0.038(6) -0.012(5) 0.006(5) -0.005(4)
F23 0.102(5) 0.043(3) 0.026(3) -0.010(3) -0.001(3) -0.039(4)
C24 0.014(3) 0.054(4) 0.056(4) 0.008(3) -0.010(3) 0.001(3)
F24 0.058(4) 0.078(5) 0.031(3) 0.003(3) -0.024(3) -0.002(3)
C26 0.020(5) 0.022(5) 0.013(4) -0.008(4) -0.009(4) -0.001(4)
C25 0.022(5) 0.008(4) 0.016(4) -0.005(3) 0.000(3) 0.008(3)
C28 0.023(5) 0.028(5) 0.007(4) 0.008(4) 0.007(4) 0.001(4)
C27 0.018(5) 0.024(5) 0.020(5) -0.004(4) 0.003(4) -0.004(4)
C29 0.017(4) 0.026(5) 0.004(4) 0.001(4) -0.001(3) -0.005(4)
C30 0.018(4) 0.018(4) 0.012(4) -0.004(4) -0.002(3) -0.002(4)
C31 0.026(5) 0.030(6) 0.031(6) 0.007(5) 0.001(4) -0.004(4)
C32 0.033(6) 0.028(5) 0.021(5) 0.007(4) 0.002(4) -0.008(4)
C33 0.025(5) 0.021(5) 0.029(5) -0.004(4) -0.005(4) 0.000(4)
C34 0.046(6) 0.017(5) 0.027(5) 0.001(4) 0.005(5) -0.002(4)
C35 0.035(6) 0.031(5) 0.022(5) -0.009(4) 0.010(4) -0.015(5)
C36 0.019(5) 0.033(6) 0.036(6) -0.010(5) 0.008(4) -0.009(4)
C37 0.017(5) 0.023(5) 0.030(5) 0.000(4) 0.000(4) 0.000(4)
C38 0.025(5) 0.022(5) 0.027(5) 0.006(4) -0.001(4) -0.004(4)
C39 0.033(5) 0.036(5) 0.014(4) 0.013(5) 0.005(4) 0.001(5)
C40 0.037(6) 0.029(5) 0.023(5) -0.003(4) 0.015(4) 0.003(4)
C41 0.026(5) 0.028(5) 0.030(5) 0.002(4) 0.007(4) 0.010(4)
C42 0.029(5) 0.025(5) 0.030(5) 0.011(4) 0.004(4) 0.005(4)
C43 0.011(4) 0.027(5) 0.020(5) -0.001(4) -0.003(4) 0.002(4)
C44 0.030(5) 0.036(6) 0.020(5) 0.001(4) -0.003(4) -0.009(4)
C45 0.037(6) 0.021(5) 0.033(6) -0.011(4) 0.007(5) -0.005(4)
C46 0.027(5) 0.021(5) 0.043(6) 0.008(5) -0.006(5) 0.001(4)
C47 0.030(5) 0.018(5) 0.022(5) 0.007(4) 0.000(4) -0.002(4)
C48 0.023(5) 0.032(5) 0.027(5) 0.002(4) -0.001(4) -0.006(4)
C49 0.023(5) 0.071(8) 0.019(5) -0.006(5) -0.002(4) -0.015(5)
C50 0.033(6) 0.044(6) 0.022(5) 0.002(5) 0.003(4) -0.017(5)
C51 0.033(6) 0.047(6) 0.024(5) 0.005(5) -0.002(4) -0.007(5)
C52 0.023(5) 0.028(5) 0.020(5) -0.006(4) -0.005(4) 0.000(4)
C53 0.023(5) 0.023(5) 0.025(5) -0.005(4) 0.002(4) 0.000(4)
C54 0.025(5) 0.028(5) 0.022(5) -0.001(4) 0.004(4) -0.002(4)
C55 0.028(5) 0.022(5) 0.025(5) -0.007(4) 0.019(4) 0.002(4)
C56 0.026(5) 0.028(5) 0.025(5) -0.002(4) 0.001(4) 0.010(4)
C57 0.027(5) 0.018(5) 0.022(5) -0.001(4) 0.000(4) 0.002(4)

loop_
_atom_type_symbol
_atom_type_description
_atom_type_scat_dispersion_real
_atom_type_scat_dispersion_imag
_atom_type_scat_source
C C 0.0033 0.0016 'International Tables Vol C Tables 4.2.6.8 and 6.1.1.4'
H H 0.0000 0.0000 'International Tables Vol C Tables 4.2.6.8 and 6.1.1.4'
B B 0.0013 0.0007 'International Tables Vol C Tables 4.2.6.8 and 6.1.1.4'
N N 0.0061 0.0033 'International Tables Vol C Tables 4.2.6.8 and 6.1.1.4'
F F 0.0171 0.0103 'International Tables Vol C Tables 4.2.6.8 and 6.1.1.4'
Cl Cl 0.1484 0.1585 'International Tables Vol C Tables 4.2.6.8 and 6.1.1.4'
Bi Bi -4.1077 10.2566 'International Tables Vol C Tables 4.2.6.8 and 6.1.1.4'

loop_
_geom_angle_atom_site_label_1
_geom_angle_atom_site_label_2
_geom_angle_atom_site_label_3
_geom_angle
_geom_angle_site_symmetry_1
_geom_angle_site_symmetry_3
_geom_angle_publ_flag
N1 Bi1 N5 75.2(2) . . ?
N1 Bi1 N2 73.7(2) . . ?
N5 Bi1 N2 148.0(2) . . ?
N1 Bi1 N3 143.6(2) . . ?
N5 Bi1 N3 140.9(2) . . ?
N2 Bi1 N3 69.9(2) . . ?
N1 Bi1 N4 146.1(2) . . ?
N5 Bi1 N4 71.0(2) . . ?
N2 Bi1 N4 140.2(2) . . ?
N3 Bi1 N4 70.3(2) . . ?
N1 Bi1 Cl2 90.90(16) . . ?
N5 Bi1 Cl2 88.01(16) . . ?
N2 Bi1 Cl2 85.51(15) . . ?
N3 Bi1 Cl2 86.53(15) . . ?
N4 Bi1 Cl2 90.30(16) . . ?
N1 Bi1 Cl1 91.00(16) . . ?
N5 Bi1 Cl1 97.62(16) . . ?
N2 Bi1 Cl1 89.92(15) . . ?
N3 Bi1 Cl1 88.78(15) . . ?
N4 Bi1 Cl1 91.09(16) . . ?
Cl2 Bi1 Cl1 174.35(7) . . ?
C33 N1 C37 118.0(7) . . ?
C33 N1 Bi1 121.9(6) . . ?
C37 N1 Bi1 120.1(5) . . ?
C2 C1 C6 114.7(7) . . ?
C2 C1 B1 123.6(7) . . ?
C6 C1 B1 121.5(7) . . ?
C17 B1 C25 103.7(6) . . ?
C17 B1 C9 112.9(7) . . ?
C25 B1 C9 113.4(7) . . ?
C17 B1 C1 111.3(6) . . ?
C25 B1 C1 111.0(7) . . ?
C9 B1 C1 104.6(6) . . ?
C38 N2 C42 117.9(7) . . ?
C38 N2 Bi1 119.8(5) . . ?
C42 N2 Bi1 120.3(5) . . ?
C3 C2 C1 123.5(7) . . ?
C3 C2 H2 118.3 . . ?
C1 C2 H2 118.3 . . ?
C48 N4 C52 117.9(7) . . ?
C48 N4 Bi1 120.7(5) . . ?
C52 N4 Bi1 120.1(5) . . ?
C3 C4 C5 118.4(7) . . ?
C3 C4 H4 120.8 . . ?
C5 C4 H4 120.8 . . ?
C4 C3 C2 120.1(7) . . ?
C4 C3 C7 121.7(7) . . ?
C2 C3 C7 118.2(7) . . ?
C47 N3 C43 118.6(7) . . ?
C47 N3 Bi1 121.3(5) . . ?
C43 N3 Bi1 119.8(5) . . ?
C53 N5 C57 117.4(7) . . ?
C53 N5 Bi1 121.3(5) . . ?
C57 N5 Bi1 120.5(5) . . ?
C6 C5 C4 120.3(7) . . ?
C6 C5 C8 119.7(7) . . ?
C4 C5 C8 120.0(7) . . ?
C5 C6 C1 123.0(8) . . ?
C5 C6 H6 118.5 . . ?
C1 C6 H6 118.5 . . ?
F3 C7 F1 105.0(7) . . ?
F3 C7 F2 105.7(7) . . ?
F1 C7 F2 105.1(6) . . ?
F3 C7 C3 112.9(7) . . ?
F1 C7 C3 113.5(7) . . ?
F2 C7 C3 113.8(7) . . ?
F6 C8 F4 107.3(7) . . ?
F6 C8 F5 105.6(7) . . ?
F4 C8 F5 105.4(7) . . ?
F6 C8 C5 112.2(7) . . ?
F4 C8 C5 113.6(7) . . ?
F5 C8 C5 112.1(7) . . ?
C10 C9 C14 115.6(7) . . ?
C10 C9 B1 122.6(7) . . ?
C14 C9 B1 121.4(7) . . ?
C11 C10 C9 122.9(8) . . ?
C11 C10 H10 118.5 . . ?
C9 C10 H10 118.5 . . ?
C12 C11 C10 121.5(8) . . ?
C12 C11 C15 120.1(8) . . ?
C10 C11 C15 118.5(8) . . ?
C11 C12 C13 117.2(7) . . ?
C11 C12 H12 121.4 . . ?
C13 C12 H12 121.4 . . ?
C12 C13 C14 121.0(8) . . ?
C12 C13 C16 119.0(7) . . ?
C14 C13 C16 120.0(7) . . ?
C13 C14 C9 121.5(7) . . ?
C13 C14 H14 119.2 . . ?
C9 C14 H14 119.2 . . ?
C22 C17 C18 114.9(7) . . ?
C22 C17 B1 121.4(7) . . ?
C18 C17 B1 123.4(7) . . ?
F12 C16 F11 104.7(8) . . ?
F12 C16 F10 105.0(8) . . ?
F11 C16 F10 106.1(8) . . ?
F12 C16 C13 115.0(7) . . ?
F11 C16 C13 112.9(8) . . ?
F10 C16 C13 112.3(8) . . ?
F9 C15 F7 107.2(8) . . ?
F9 C15 F8 106.3(7) . . ?
F7 C15 F8 104.6(7) . . ?
F9 C15 C11 113.7(8) . . ?
F7 C15 C11 111.7(7) . . ?
F8 C15 C11 112.7(8) . . ?
C19 C18 C17 122.6(8) . . ?
C19 C18 H18 118.7 . . ?
C17 C18 H18 118.7 . . ?
C18 C19 C20 121.0(7) . . ?
C18 C19 C24 121.3(8) . . ?
C20 C19 C24 117.7(8) . . ?
C21 C20 C19 117.9(7) . . ?
C21 C20 H20 121.1 . . ?
C19 C20 H20 121.1 . . ?
C20 C21 C22 120.5(7) . . ?
C20 C21 C23 120.1(7) . . ?
C22 C21 C23 119.4(7) . . ?
C21 C22 C17 123.1(8) . . ?
C21 C22 H22 118.4 . . ?
C17 C22 H22 118.4 . . ?
F17 C23 F16 106.4(8) . . ?
F17 C23 F18 106.7(7) . . ?
F16 C23 F18 103.0(8) . . ?
F17 C23 C21 114.6(8) . . ?
F16 C23 C21 112.5(7) . . ?
F18 C23 C21 112.7(7) . . ?
F13 C24 F15 107.2(8) . . ?
F13 C24 F14 104.3(8) . . ?
F15 C24 F14 102.9(8) . . ?
F13 C24 C19 114.1(8) . . ?
F15 C24 C19 114.5(8) . . ?
F14 C24 C19 112.8(8) . . ?
C27 C26 C25 122.5(7) . . ?
C27 C26 H26 118.7 . . ?
C25 C26 H26 118.7 . . ?
C26 C25 C30 114.4(7) . . ?
C26 C25 B1 121.3(7) . . ?
C30 C25 B1 124.2(7) . . ?
C27 C28 C29 118.7(7) . . ?
C27 C28 H28 120.6 . . ?
C29 C28 H28 120.6 . . ?
C28 C27 C26 121.2(7) . . ?
C28 C27 C31 120.3(7) . . ?
C26 C27 C31 118.5(7) . . ?
C28 C29 C30 119.6(7) . . ?
C28 C29 C32 120.9(7) . . ?
C30 C29 C32 119.4(7) . . ?
C29 C30 C25 123.4(7) . . ?
C29 C30 H30 118.3 . . ?
C25 C30 H30 118.3 . . ?
F19 C31 F20 106.4(7) . . ?
F19 C31 F21 104.9(7) . . ?
F20 C31 F21 107.4(7) . . ?
F19 C31 C27 111.8(7) . . ?
F20 C31 C27 113.5(7) . . ?
F21 C31 C27 112.2(7) . . ?
F22 C32 F23 106.8(7) . . ?
F22 C32 F24 105.4(7) . . ?
F23 C32 F24 105.4(7) . . ?
F22 C32 C29 112.4(7) . . ?
F23 C32 C29 113.6(7) . . ?
F24 C32 C29 112.6(7) . . ?
N1 C33 C34 123.3(8) . . ?
N1 C33 H33 118.3 . . ?
C34 C33 H33 118.3 . . ?
C33 C34 C35 118.5(8) . . ?
C33 C34 H34 120.8 . . ?
C35 C34 H34 120.8 . . ?
C36 C35 C34 119.4(8) . . ?
C36 C35 H35 120.3 . . ?
C34 C35 H35 120.3 . . ?
C35 C36 C37 119.2(8) . . ?
C35 C36 H36 120.4 . . ?
C37 C36 H36 120.4 . . ?
N1 C37 C36 121.6(8) . . ?
N1 C37 H37 119.2 . . ?
C36 C37 H37 119.2 . . ?
N2 C38 C39 123.2(8) . . ?
N2 C38 H38 118.4 . . ?
C39 C38 H38 118.4 . . ?
C40 C39 C38 118.5(8) . . ?
C40 C39 H39 120.8 . . ?
C38 C39 H39 120.8 . . ?
C39 C40 C41 119.1(8) . . ?
C39 C40 H40 120.5 . . ?
C41 C40 H40 120.5 . . ?
C40 C41 C42 119.4(8) . . ?
C40 C41 H41 120.3 . . ?
C42 C41 H41 120.3 . . ?
N2 C42 C41 122.0(8) . . ?
N2 C42 H42 119.0 . . ?
C41 C42 H42 119.0 . . ?
N3 C43 C44 122.0(8) . . ?
N3 C43 H43 119.0 . . ?
C44 C43 H43 119.0 . . ?
C43 C44 C45 118.8(8) . . ?
C43 C44 H44 120.6 . . ?
C45 C44 H44 120.6 . . ?
C46 C45 C44 119.2(8) . . ?
C46 C45 H45 120.4 . . ?
C44 C45 H45 120.4 . . ?
C45 C46 C47 118.6(8) . . ?
C45 C46 H46 120.7 . . ?
C47 C46 H46 120.7 . . ?
N3 C47 C46 122.8(8) . . ?
N3 C47 H47 118.6 . . ?
C46 C47 H47 118.6 . . ?
N4 C48 C49 122.9(8) . . ?
N4 C48 H48 118.6 . . ?
C49 C48 H48 118.6 . . ?
C50 C49 C48 118.6(9) . . ?
C50 C49 H49 120.7 . . ?
C48 C49 H49 120.7 . . ?
C51 C50 C49 120.7(9) . . ?
C51 C50 H50 119.7 . . ?
C49 C50 H50 119.7 . . ?
C50 C51 C52 117.6(8) . . ?
C50 C51 H51 121.2 . . ?
C52 C51 H51 121.2 . . ?
N4 C52 C51 122.3(8) . . ?
N4 C52 H52 118.8 . . ?
C51 C52 H52 118.8 . . ?
N5 C53 C54 122.4(8) . . ?
N5 C53 H53 118.8 . . ?
C54 C53 H53 118.8 . . ?
C53 C54 C55 119.6(8) . . ?
C53 C54 H54 120.2 . . ?
C55 C54 H54 120.2 . . ?
C56 C55 C54 118.1(8) . . ?
C56 C55 H55 121.0 . . ?
C54 C55 H55 121.0 . . ?
C57 C56 C55 119.2(8) . . ?
C57 C56 H56 120.4 . . ?
C55 C56 H56 120.4 . . ?
N5 C57 C56 123.3(8) . . ?
N5 C57 H57 118.4 . . ?
C56 C57 H57 118.4 . . ?

loop_
_geom_bond_atom_site_label_1
_geom_bond_atom_site_label_2
_geom_bond_distance
_geom_bond_site_symmetry_2
_geom_bond_publ_flag
Bi1 N1 2.539(7) . ?
Bi1 N5 2.547(7) . ?
Bi1 N2 2.606(6) . ?
Bi1 N3 2.611(6) . ?
Bi1 N4 2.621(7) . ?
Bi1 Cl2 2.626(2) . ?
Bi1 Cl1 2.666(2) . ?
F1 C7 1.340(9) . ?
N1 C33 1.339(10) . ?
N1 C37 1.341(10) . ?
C1 C2 1.388(10) . ?
C1 C6 1.412(10) . ?
C1 B1 1.652(12) . ?
B1 C17 1.625(11) . ?
B1 C25 1.636(12) . ?
B1 C9 1.639(12) . ?
F2 C7 1.343(9) . ?
N2 C38 1.330(10) . ?
N2 C42 1.340(10) . ?
C2 C3 1.387(10) . ?
C2 H2 0.9500 . ?
N4 C48 1.330(10) . ?
N4 C52 1.352(10) . ?
F4 C8 1.333(9) . ?
C4 C3 1.379(10) . ?
C4 C5 1.398(11) . ?
C4 H4 0.9500 . ?
C3 C7 1.475(11) . ?
F3 C7 1.336(9) . ?
N3 C47 1.329(9) . ?
N3 C43 1.341(9) . ?
N5 C53 1.340(10) . ?
N5 C57 1.341(10) . ?
F5 C8 1.350(10) . ?
C5 C6 1.368(10) . ?
C5 C8 1.487(11) . ?
C6 H6 0.9500 . ?
F6 C8 1.328(10) . ?
F7 C15 1.338(10) . ?
F8 C15 1.345(10) . ?
F9 C15 1.334(10) . ?
C9 C10 1.381(10) . ?
C9 C14 1.407(10) . ?
C10 C11 1.380(10) . ?
C10 H10 0.9500 . ?
F10 C16 1.325(10) . ?
C11 C12 1.379(11) . ?
C11 C15 1.496(11) . ?
F11 C16 1.322(10) . ?
C12 C13 1.392(11) . ?
C12 H12 0.9500 . ?
F12 C16 1.315(10) . ?
C13 C14 1.401(10) . ?
C13 C16 1.498(11) . ?
F13 C24 1.309(11) . ?
C14 H14 0.9500 . ?
F14 C24 1.332(11) . ?
C17 C22 1.402(10) . ?
C17 C18 1.412(10) . ?
F17 C23 1.318(10) . ?
F16 C23 1.334(10) . ?
F15 C24 1.310(11) . ?
C18 C19 1.390(10) . ?
C18 H18 0.9500 . ?
F18 C23 1.337(10) . ?
C19 C20 1.400(11) . ?
C19 C24 1.471(11) . ?
F19 C31 1.329(9) . ?
C20 C21 1.387(11) . ?
C20 H20 0.9500 . ?
F20 C31 1.331(10) . ?
C21 C22 1.400(10) . ?
C21 C23 1.487(11) . ?
F21 C31 1.337(10) . ?
C22 H22 0.9500 . ?
F22 C32 1.331(9) . ?
F23 C32 1.335(9) . ?
F24 C32 1.343(10) . ?
C26 C27 1.384(11) . ?
C26 C25 1.399(10) . ?
C26 H26 0.9500 . ?
C25 C30 1.405(10) . ?
C28 C27 1.374(10) . ?
C28 C29 1.376(11) . ?
C28 H28 0.9500 . ?
C27 C31 1.503(11) . ?
C29 C30 1.395(10) . ?
C29 C32 1.484(11) . ?
C30 H30 0.9500 . ?
C33 C34 1.375(11) . ?
C33 H33 0.9500 . ?
C34 C35 1.375(12) . ?
C34 H34 0.9500 . ?
C35 C36 1.366(12) . ?
C35 H35 0.9500 . ?
C36 C37 1.397(11) . ?
C36 H36 0.9500 . ?
C37 H37 0.9500 . ?
C38 C39 1.384(11) . ?
C38 H38 0.9500 . ?
C39 C40 1.364(11) . ?
C39 H39 0.9500 . ?
C40 C41 1.375(11) . ?
C40 H40 0.9500 . ?
C41 C42 1.377(11) . ?
C41 H41 0.9500 . ?
C42 H42 0.9500 . ?
C43 C44 1.379(11) . ?
C43 H43 0.9500 . ?
C44 C45 1.384(12) . ?
C44 H44 0.9500 . ?
C45 C46 1.376(12) . ?
C45 H45 0.9500 . ?
C46 C47 1.377(11) . ?
C46 H46 0.9500 . ?
C47 H47 0.9500 . ?
C48 C49 1.372(12) . ?
C48 H48 0.9500 . ?
C49 C50 1.366(12) . ?
C49 H49 0.9500 . ?
C50 C51 1.366(11) . ?
C50 H50 0.9500 . ?
C51 C52 1.390(12) . ?
C51 H51 0.9500 . ?
C52 H52 0.9500 . ?
C53 C54 1.377(11) . ?
C53 H53 0.9500 . ?
C54 C55 1.381(11) . ?
C54 H54 0.9500 . ?
C55 C56 1.377(11) . ?
C55 H55 0.9500 . ?
C56 C57 1.371(11) . ?
C56 H56 0.9500 . ?
C57 H57 0.9500 . ?
